data_2106562
loop_
_publ_author_name
'Minshall, P.C.'
'Sheldrick, G.M.'

_publ_section_title
;
 Alpha-tetraphosphorous tetrasulphide
;
_journal_name_full 'Acta Crystallographica B (24,1968-38,1982)'
_journal_page_first 1326
_journal_page_last 1328
_journal_volume 34
_journal_year 1978
_chemical_formula_sum 'P4 S4'
_space_group_IT_number 15
_symmetry_space_group_name_Hall '-C 2yc'
_symmetry_space_group_name_H-M 'C 1 2/c 1'
_cell_angle_alpha 90
_cell_angle_beta 102.67
_cell_angle_gamma 90
_cell_formula_units_Z 4
_cell_length_a 9.771
_cell_length_b 9.047
_cell_length_c 8.746
_cell_volume 754.305
_citation_journal_id_ASTM ACBCAR
_cod_data_source_file Minshall_ACBCAR_1978_455.cif
_cod_data_source_block P4S4
_cod_original_cell_volume 754.3049
_cod_database_code 2106562

loop_
_symmetry_equiv_pos_as_xyz
x,y,z
-x,y,-z+1/2
-x,-y,-z
x,-y,z-1/2
x+1/2,y+1/2,z
-x+1/2,y+1/2,-z+1/2
-x+1/2,-y+1/2,-z
x+1/2,-y+1/2,z-1/2

loop_
_atom_site_label
_atom_site_type_symbol
_atom_site_fract_x
_atom_site_fract_y
_atom_site_fract_z
_atom_site_occupancy
_atom_site_U_iso_or_equiv
S1 S 0 0.538 0.75 1 0.0
P2 P 0.1501 0.3861 0.87 1 0.0
S2 S 0 0.0508 0.75 1 0.0
S3 S 0.196 0.2945 0.6657 1 0.0
P1 P -0.0017 0.2024 0.5666 1 0.0
